data_7214090
loop_
_publ_author_name
'Aaker\"oy, Christer B.'
'Wijethunga, Tharanga K.'
'Desper, John'

_publ_section_title
;
 Constructing molecular polygons using halogen bonding and bifurcated
 N-oxides
;
_journal_issue 1
_journal_name_full CrystEngComm
_journal_page_first 28
_journal_paper_doi 10.1039/c3ce41887a
_journal_volume 16
_journal_year 2014
_chemical_formula_moiety
;
(C6 H7 N O) (C6 F4 I2)
;
_chemical_formula_sum 'C12 H7 F4 I2 N O'
_chemical_formula_weight 510.99
_chemical_name_systematic
;
TW-6-37 3-methylpyridine-N-oxide, 1,2-diiodotetrafluorobenzene
;
_space_group_IT_number 14
_symmetry_cell_setting monoclinic
_symmetry_space_group_name_Hall '-P 2ybc'
_symmetry_space_group_name_H-M 'P 1 21/c 1'
_atom_sites_solution_hydrogens geom
_atom_sites_solution_primary direct
_atom_sites_solution_secondary difmap
_audit_creation_method SHELXL-97
_cell_angle_alpha 90.00
_cell_angle_beta 92.019(4)
_cell_angle_gamma 90.00
_cell_formula_units_Z 4
_cell_length_a 7.8713(9)
_cell_length_b 23.203(3)
_cell_length_c 7.8169(9)
_cell_measurement_reflns_used 9941
_cell_measurement_temperature 120(2)
_cell_measurement_theta_max 32.55
_cell_measurement_theta_min 2.59
_cell_volume 1426.8(3)
_computing_cell_refinement 'Bruker SAINT'
_computing_data_collection 'Bruker APEX2'
_computing_data_reduction 'Bruker SAINT'
_computing_molecular_graphics 'Bruker SHELXTL'
_computing_publication_material 'Bruker SHELXTL'
_computing_structure_refinement 'SHELXL-97 (Sheldrick, 2008)'
_computing_structure_solution 'SHELXS-97 (Sheldrick, 2008)'
_diffrn_ambient_temperature 120(2)
_diffrn_measured_fraction_theta_full 0.989
_diffrn_measured_fraction_theta_max 0.960
_diffrn_measurement_device_type 'Bruker APEX-II CCD'
_diffrn_measurement_method '\f and \w scans'
_diffrn_radiation_monochromator graphite
_diffrn_radiation_source 'fine-focus sealed tube'
_diffrn_radiation_type MoK\a
_diffrn_radiation_wavelength 0.71073
_diffrn_reflns_av_R_equivalents 0.0249
_diffrn_reflns_av_sigmaI/netI 0.0201
_diffrn_reflns_limit_h_max 10
_diffrn_reflns_limit_h_min -11
_diffrn_reflns_limit_k_max 27
_diffrn_reflns_limit_k_min -34
_diffrn_reflns_limit_l_max 11
_diffrn_reflns_limit_l_min -11
_diffrn_reflns_number 16697
_diffrn_reflns_theta_full 30.00
_diffrn_reflns_theta_max 32.66
_diffrn_reflns_theta_min 1.76
_exptl_absorpt_coefficient_mu 4.447
_exptl_absorpt_correction_T_max 0.4700
_exptl_absorpt_correction_T_min 0.3132
_exptl_absorpt_correction_type multi-scan
_exptl_absorpt_process_details SADABS
_exptl_crystal_colour colourless
_exptl_crystal_density_diffrn 2.379
_exptl_crystal_density_method 'not measured'
_exptl_crystal_description prism
_exptl_crystal_F_000 944
_exptl_crystal_size_max 0.34
_exptl_crystal_size_mid 0.24
_exptl_crystal_size_min 0.20
_refine_diff_density_max 0.704
_refine_diff_density_min -0.679
_refine_diff_density_rms 0.111
_refine_ls_extinction_method none
_refine_ls_goodness_of_fit_ref 1.186
_refine_ls_hydrogen_treatment mixed
_refine_ls_matrix_type full
_refine_ls_number_parameters 182
_refine_ls_number_reflns 5006
_refine_ls_number_restraints 0
_refine_ls_restrained_S_all 1.186
_refine_ls_R_factor_all 0.0235
_refine_ls_R_factor_gt 0.0221
_refine_ls_shift/su_max 0.002
_refine_ls_shift/su_mean 0.000
_refine_ls_structure_factor_coef Fsqd
_refine_ls_weighting_details 'calc w=1/[\s^2^(Fo^2^)+(0.0150P)^2^+1.5000P] where P=(Fo^2^+2Fc^2^)/3'
_refine_ls_weighting_scheme calc
_refine_ls_wR_factor_gt 0.0499
_refine_ls_wR_factor_ref 0.0505
_reflns_number_gt 4805
_reflns_number_total 5006
_reflns_threshold_expression >2sigma(I)
_cod_data_source_file c3ce41887a.txt
_cod_data_source_block tw1322mA6D1
_cod_depositor_comments
;
The following automatic conversions were performed:

'_symmetry_cell_setting' value 'Monoclinic' changed to 'monoclinic'
according to
/usr/data/users/saulius/automatic-downloads/current/RSC/lib/dictionaries/cif_core.dic
dictionary named 'cif_core.dic' version 2.4.2 from 2011-04-26.

Automatic conversion script
Id: cif_fix_values 2281 2013-09-26 08:29:07Z andrius 
;
_cod_original_sg_symbol_H-M P2(1)/c
_cod_database_code 7214090

loop_
_symmetry_equiv_pos_as_xyz
'x, y, z'
'-x, y+1/2, -z+1/2'
'-x, -y, -z'
'x, -y-1/2, z-1/2'

loop_
_atom_site_label
_atom_site_type_symbol
_atom_site_fract_x
_atom_site_fract_y
_atom_site_fract_z
_atom_site_U_iso_or_equiv
_atom_site_adp_type
_atom_site_occupancy
_atom_site_symmetry_multiplicity
_atom_site_calc_flag
_atom_site_refinement_flags
N11 N 0.5755(2) 0.69233(8) -0.0516(2) 0.0213(3) Uani 1 1 d .
O11 O 0.4824(2) 0.64826(7) -0.1035(2) 0.0274(3) Uani 1 1 d .
C12 C 0.7319(3) 0.68374(10) 0.0197(3) 0.0240(4) Uani 1 1 d .
H12A H 0.7734 0.6455 0.0329 0.029 Uiso 1 1 calc R
C13 C 0.8332(3) 0.72921(10) 0.0738(3) 0.0229(4) Uani 1 1 d .
C14 C 0.7701(3) 0.78487(10) 0.0558(3) 0.0251(4) Uani 1 1 d .
H14A H 0.8366 0.8170 0.0927 0.030 Uiso 1 1 calc R
C15 C 0.6093(3) 0.79276(10) -0.0164(3) 0.0274(4) Uani 1 1 d .
H15A H 0.5647 0.8306 -0.0290 0.033 Uiso 1 1 calc R
C16 C 0.5133(3) 0.74652(9) -0.0702(3) 0.0247(4) Uani 1 1 d .
H16A H 0.4031 0.7524 -0.1206 0.030 Uiso 1 1 calc R
C17 C 1.0075(3) 0.71763(13) 0.1492(4) 0.0353(5) Uani 1 1 d .
H17A H 1.0012 0.6872 0.2357 0.053 Uiso 1 1 calc R
H17B H 1.0530 0.7529 0.2025 0.053 Uiso 1 1 calc R
H17C H 1.0822 0.7052 0.0586 0.053 Uiso 1 1 calc R
C21 C 0.2611(3) 0.56056(9) 0.4087(3) 0.0199(4) Uani 1 1 d .
I1 I 0.354225(17) 0.595095(6) 0.182268(17) 0.01985(4) Uani 1 1 d .
C22 C 0.2624(2) 0.50135(9) 0.4446(3) 0.0198(4) Uani 1 1 d .
I2 I 0.361629(16) 0.439532(5) 0.280712(17) 0.01953(4) Uani 1 1 d .
C23 C 0.2014(3) 0.48280(11) 0.5988(3) 0.0250(4) Uani 1 1 d .
F23 F 0.1977(2) 0.42620(7) 0.6381(2) 0.0336(3) Uani 1 1 d .
C24 C 0.1405(3) 0.52083(13) 0.7181(3) 0.0299(5) Uani 1 1 d .
F24 F 0.0827(2) 0.50107(9) 0.86515(19) 0.0435(4) Uani 1 1 d .
C25 C 0.1395(3) 0.57907(12) 0.6830(3) 0.0283(5) Uani 1 1 d .
F25 F 0.07983(19) 0.61676(8) 0.7962(2) 0.0388(4) Uani 1 1 d .
C26 C 0.1996(3) 0.59796(10) 0.5289(3) 0.0239(4) Uani 1 1 d .
F26 F 0.19630(19) 0.65545(6) 0.5010(2) 0.0322(3) Uani 1 1 d .

loop_
_atom_site_aniso_label
_atom_site_aniso_U_11
_atom_site_aniso_U_22
_atom_site_aniso_U_33
_atom_site_aniso_U_23
_atom_site_aniso_U_13
_atom_site_aniso_U_12
N11 0.0272(9) 0.0174(8) 0.0195(8) -0.0004(6) 0.0035(6) -0.0007(6)
O11 0.0332(9) 0.0209(7) 0.0283(8) -0.0034(6) 0.0021(6) -0.0064(6)
C12 0.0280(10) 0.0198(9) 0.0241(9) 0.0012(8) 0.0010(8) 0.0055(8)
C13 0.0249(10) 0.0228(9) 0.0209(9) 0.0012(8) 0.0003(7) 0.0041(8)
C14 0.0274(10) 0.0185(9) 0.0294(10) -0.0019(8) -0.0007(8) 0.0007(8)
C15 0.0314(11) 0.0175(9) 0.0330(11) -0.0009(8) -0.0042(9) 0.0041(8)
C16 0.0255(10) 0.0213(9) 0.0270(10) 0.0003(8) -0.0018(8) 0.0045(8)
C17 0.0294(12) 0.0387(13) 0.0373(13) 0.0006(11) -0.0071(10) 0.0078(10)
C21 0.0168(8) 0.0255(10) 0.0172(8) -0.0002(7) -0.0016(6) 0.0007(7)
I1 0.02120(6) 0.01812(6) 0.02011(6) -0.00043(4) -0.00076(4) -0.00008(4)
C22 0.0159(8) 0.0254(9) 0.0182(8) 0.0001(7) -0.0008(6) 0.0000(7)
I2 0.01922(6) 0.01784(6) 0.02135(6) 0.00013(4) -0.00176(4) -0.00197(4)
C23 0.0185(9) 0.0348(12) 0.0214(9) 0.0059(9) -0.0019(7) -0.0037(8)
F23 0.0320(8) 0.0374(8) 0.0314(7) 0.0120(6) 0.0020(6) -0.0074(6)
C24 0.0182(9) 0.0537(16) 0.0178(9) 0.0016(10) 0.0020(7) -0.0024(9)
F24 0.0352(8) 0.0748(12) 0.0212(7) 0.0047(7) 0.0099(6) -0.0068(8)
C25 0.0167(9) 0.0460(14) 0.0221(9) -0.0108(10) -0.0011(7) 0.0044(9)
F25 0.0266(7) 0.0623(11) 0.0276(7) -0.0175(7) 0.0026(6) 0.0084(7)
C26 0.0196(9) 0.0293(11) 0.0226(9) -0.0043(8) -0.0027(7) 0.0055(8)
F26 0.0345(8) 0.0283(7) 0.0336(7) -0.0096(6) -0.0026(6) 0.0096(6)

loop_
_atom_type_symbol
_atom_type_description
_atom_type_scat_dispersion_real
_atom_type_scat_dispersion_imag
_atom_type_scat_source
C C 0.0033 0.0016 'International Tables Vol C Tables 4.2.6.8 and 6.1.1.4'
H H 0.0000 0.0000 'International Tables Vol C Tables 4.2.6.8 and 6.1.1.4'
N N 0.0061 0.0033 'International Tables Vol C Tables 4.2.6.8 and 6.1.1.4'
O O 0.0106 0.0060 'International Tables Vol C Tables 4.2.6.8 and 6.1.1.4'
F F 0.0171 0.0103 'International Tables Vol C Tables 4.2.6.8 and 6.1.1.4'
I I -0.4742 1.8119 'International Tables Vol C Tables 4.2.6.8 and 6.1.1.4'

loop_
_geom_angle_atom_site_label_1
_geom_angle_atom_site_label_2
_geom_angle_atom_site_label_3
_geom_angle
_geom_angle_site_symmetry_3
O11 N11 C12 120.25(18) .
O11 N11 C16 119.54(19) .
C12 N11 C16 120.20(19) .
N11 O11 I1 108.18(12) .
N11 C12 C13 121.5(2) .
N11 C12 H12A 119.2 .
C13 C12 H12A 119.2 .
C12 C13 C14 118.6(2) .
C12 C13 C17 119.6(2) .
C14 C13 C17 121.7(2) .
C15 C14 C13 119.0(2) .
C15 C14 H14A 120.5 .
C13 C14 H14A 120.5 .
C16 C15 C14 120.7(2) .
C16 C15 H15A 119.7 .
C14 C15 H15A 119.7 .
N11 C16 C15 120.0(2) .
N11 C16 H16A 120.0 .
C15 C16 H16A 120.0 .
C13 C17 H17A 109.5 .
C13 C17 H17B 109.5 .
H17A C17 H17B 109.5 .
C13 C17 H17C 109.5 .
H17A C17 H17C 109.5 .
H17B C17 H17C 109.5 .
C26 C21 C22 118.71(19) .
C26 C21 I1 118.40(16) .
C22 C21 I1 122.87(15) .
C21 I1 O11 175.73(7) .
C23 C22 C21 118.6(2) .
C23 C22 I2 117.98(17) .
C21 C22 I2 123.31(15) .
C22 I2 O11 172.03(7) 3_665
F23 C23 C24 117.2(2) .
F23 C23 C22 120.8(2) .
C24 C23 C22 122.0(2) .
F24 C24 C25 120.6(2) .
F24 C24 C23 120.0(3) .
C25 C24 C23 119.4(2) .
F25 C25 C24 120.5(2) .
F25 C25 C26 120.5(2) .
C24 C25 C26 119.0(2) .
F26 C26 C21 121.1(2) .
F26 C26 C25 116.6(2) .
C21 C26 C25 122.3(2) .

loop_
_geom_bond_atom_site_label_1
_geom_bond_atom_site_label_2
_geom_bond_distance
_geom_bond_site_symmetry_2
N11 O11 1.314(2) .
N11 C12 1.348(3) .
N11 C16 1.355(3) .
O11 I1 2.7729(17) .
C12 C13 1.380(3) .
C12 H12A 0.9500 .
C13 C14 1.389(3) .
C13 C17 1.498(3) .
C14 C15 1.380(3) .
C14 H14A 0.9500 .
C15 C16 1.370(3) .
C15 H15A 0.9500 .
C16 H16A 0.9500 .
C17 H17A 0.9800 .
C17 H17B 0.9800 .
C17 H17C 0.9800 .
C21 C26 1.379(3) .
C21 C22 1.402(3) .
C21 I1 2.098(2) .
C22 C23 1.382(3) .
C22 I2 2.093(2) .
I2 O11 2.7739(17) 3_665
C23 F23 1.349(3) .
C23 C24 1.382(3) .
C24 F24 1.332(3) .
C24 C25 1.379(4) .
C25 F25 1.341(3) .
C25 C26 1.382(3) .
C26 F26 1.352(3) .

loop_
_geom_torsion_atom_site_label_1
_geom_torsion_atom_site_label_2
_geom_torsion_atom_site_label_3
_geom_torsion_atom_site_label_4
_geom_torsion
_geom_torsion_site_symmetry_4
C12 N11 O11 I1 75.70(19) .
C16 N11 O11 I1 -104.37(18) .
O11 N11 C12 C13 179.33(19) .
C16 N11 C12 C13 -0.6(3) .
N11 C12 C13 C14 0.9(3) .
N11 C12 C13 C17 -178.8(2) .
C12 C13 C14 C15 -0.5(3) .
C17 C13 C14 C15 179.3(2) .
C13 C14 C15 C16 -0.2(4) .
O11 N11 C16 C15 180.0(2) .
C12 N11 C16 C15 -0.1(3) .
C14 C15 C16 N11 0.5(4) .
C26 C21 I1 O11 25.8(10) .
C22 C21 I1 O11 -152.7(8) .
N11 O11 I1 C21 18.8(10) .
C26 C21 C22 C23 0.2(3) .
I1 C21 C22 C23 178.69(15) .
C26 C21 C22 I2 -177.10(15) .
I1 C21 C22 I2 1.4(2) .
C23 C22 I2 O11 -46.5(6) 3_665
C21 C22 I2 O11 130.8(4) 3_665
C21 C22 C23 F23 179.04(19) .
I2 C22 C23 F23 -3.5(3) .
C21 C22 C23 C24 -0.4(3) .
I2 C22 C23 C24 177.10(17) .
F23 C23 C24 F24 0.5(3) .
C22 C23 C24 F24 179.9(2) .
F23 C23 C24 C25 -179.2(2) .
C22 C23 C24 C25 0.3(3) .
F24 C24 C25 F25 -0.2(3) .
C23 C24 C25 F25 179.5(2) .
F24 C24 C25 C26 -179.7(2) .
C23 C24 C25 C26 0.0(3) .
C22 C21 C26 F26 179.70(19) .
I1 C21 C26 F26 1.2(3) .
C22 C21 C26 C25 0.0(3) .
I1 C21 C26 C25 -178.53(17) .
F25 C25 C26 F26 0.7(3) .
C24 C25 C26 F26 -179.8(2) .
F25 C25 C26 C21 -179.6(2) .
C24 C25 C26 C21 -0.1(3) .
